data_4033578
loop_
_publ_author_name
'Pic\'on-Ferrer, Inmaculada'
'Hueso-Ure\~na, Francisco'
'Ill\'an-Cabeza, Nuria A'
'Jim\'enez-Pulido, Sonia B'
'Mart\'inez-Martos, Jos\'e M'
'Ram\'irez-Exp\'osito, Mar\'ia J'
'Moreno-Carretero, Miguel N'

_publ_section_title
;
 Chloro-fac-tricarbonylrhenium(I) complexes of asymmetric azines derived
 from 6-acetyl-1,3,7-trimethylpteridine-2,4(1H,3H)-dione with hydrazine
 and aromatic aldehydes: preparation, structural characterization and
 biological activity against several human tumor cell lines.
;
_journal_issue 1
_journal_name_full 'Journal of inorganic biochemistry'
_journal_page_first 94
_journal_page_last 100
_journal_paper_doi 10.1016/j.jinorgbio.2008.09.014
_journal_volume 103
_journal_year 2009
_chemical_compound_source 'synthesis as described'
_chemical_formula_moiety 'C27 H24 Cl N6 O6 Re'
_chemical_formula_sum 'C27 H24 Cl N6 O6 Re'
_chemical_formula_weight 750.17
_chemical_name_systematic
;
 ?
;
_space_group_IT_number 2
_symmetry_cell_setting triclinic
_symmetry_Int_Tables_number 2
_symmetry_space_group_name_Hall '-P 1'
_symmetry_space_group_name_H-M 'P -1'
_atom_sites_solution_hydrogens geom
_atom_sites_solution_primary direct
_atom_sites_solution_secondary difmap
_audit_conform_dict_location ftp://ftp.iucr.org/pub/cif_core.dic
_audit_conform_dict_name cif_core.dic
_audit_conform_dict_version 2.3
_audit_creation_date 2007-04-19T08:45:00-00:00
_audit_creation_method 'WinGX routine CIF_UPDATE'
_cell_angle_alpha 97.415(8)
_cell_angle_beta 90.590(11)
_cell_angle_gamma 116.961(8)
_cell_formula_units_Z 2
_cell_length_a 10.7833(15)
_cell_length_b 11.8370(14)
_cell_length_c 12.9604(10)
_cell_measurement_reflns_used 0
_cell_measurement_temperature 120(2)
_cell_measurement_theta_max 0
_cell_measurement_theta_min 0
_cell_measurement_wavelength 0.71073
_cell_volume 1457.7(3)
_computing_cell_refinement 'Dirax/lsq (Duisenberg & Schreurs, 1989-2000)'
_computing_data_collection 'Collect (Bruker AXS BV, 1997-2004)'
_computing_data_reduction 'EvalCCD (Duisenberg & Schreurs 1990-2000)'
_computing_molecular_graphics 'Ortep (Johnson, 1976)'
_computing_publication_material 'WinGX publication routines (Farrugia, 1999)'
_computing_structure_refinement 'SHELXL-97 (Sheldrick, 1997)'
_computing_structure_solution 'SIR92 (Giacovazzo et al, 1993)'
_diffrn_ambient_temperature 120(2)
_diffrn_detector 'CCD plate'
_diffrn_detector_area_resol_mean 9
_diffrn_measured_fraction_theta_full 0.993
_diffrn_measured_fraction_theta_max 0.993
_diffrn_measurement_device '95mm CCD camera on \k-goniostat'
_diffrn_measurement_device_type KappaCCD
_diffrn_measurement_method 'CCD rotation images, thick slices'
_diffrn_orient_matrix_type X=UH
_diffrn_orient_matrix_UB_11 0.01
_diffrn_orient_matrix_UB_12 0
_diffrn_orient_matrix_UB_13 0
_diffrn_orient_matrix_UB_21 0
_diffrn_orient_matrix_UB_22 0.01
_diffrn_orient_matrix_UB_23 0
_diffrn_orient_matrix_UB_31 0
_diffrn_orient_matrix_UB_32 0
_diffrn_orient_matrix_UB_33 0.01
_diffrn_radiation_monochromator graphite
_diffrn_radiation_probe x-ray
_diffrn_radiation_type MoK\a
_diffrn_radiation_wavelength 0.71073
_diffrn_reflns_av_R_equivalents 0.0653
_diffrn_reflns_av_unetI/netI 0.0374
_diffrn_reflns_limit_h_max 14
_diffrn_reflns_limit_h_min -14
_diffrn_reflns_limit_k_max 15
_diffrn_reflns_limit_k_min -15
_diffrn_reflns_limit_l_max 16
_diffrn_reflns_limit_l_min -15
_diffrn_reflns_number 56280
_diffrn_reflns_theta_full 27.5
_diffrn_reflns_theta_max 27.5
_diffrn_reflns_theta_min 5.02
_diffrn_source 'Enraf Nonius FR590'
_exptl_absorpt_coefficient_mu 4.31
_exptl_absorpt_correction_T_max 0.6977
_exptl_absorpt_correction_T_min 0.2043
_exptl_absorpt_correction_type multi-scan
_exptl_absorpt_process_details 'SADABS 2.10, 2003'
_exptl_crystal_colour red
_exptl_crystal_density_diffrn 1.709
_exptl_crystal_density_method 'not measured'
_exptl_crystal_description prism
_exptl_crystal_F_000 736
_exptl_crystal_size_max 0.54
_exptl_crystal_size_mid 0.25
_exptl_crystal_size_min 0.09
_refine_diff_density_max 2.883
_refine_diff_density_min -2.288
_refine_diff_density_rms 0.146
_refine_ls_extinction_method none
_refine_ls_goodness_of_fit_gt 22
_refine_ls_goodness_of_fit_ref 1.122
_refine_ls_hydrogen_treatment mixed
_refine_ls_matrix_type full
_refine_ls_number_parameters 374
_refine_ls_number_reflns 6645
_refine_ls_number_restraints 5
_refine_ls_restrained_S_all 1.122
_refine_ls_R_factor_all 0.0677
_refine_ls_R_factor_gt 0.0378
_refine_ls_shift/su_max 0.001
_refine_ls_shift/su_mean 0
_refine_ls_structure_factor_coef Fsqd
_refine_ls_weighting_details 'calc w=1/[\s^2^(Fo^2^)+(0.0282P)^2^+4.6089P] where P=(Fo^2^+2Fc^2^)/3'
_refine_ls_weighting_scheme calc
_refine_ls_wR_factor_gt 0.0759
_refine_ls_wR_factor_ref 0.0914
_reflns_number_gt 5135
_reflns_number_total 6645
_reflns_threshold_expression >2sigma(I)
_cod_data_source_file ReDLMHz-3OH.cif
_cod_data_source_block import
_cod_depositor_comments
;
The following automatic conversions were performed:

'_symmetry_cell_setting' value 'Triclinic' changed to 'triclinic'
according to the built-in table from CIF Core dictionary named
'cif_core.dic' version 2.4.1 from 2010-06-29.

'_exptl_absorpt_correction_type' value 'MULTI-SCAN' changed to
'multi-scan' according to the built-in table from CIF Core dictionary
named 'cif_core.dic' version 2.4.1 from 2010-06-29.

Automatic conversion script
Id: cif_fix_values 5642 2017-10-24 12:04:52Z antanas 
;
_cod_database_code 4033578

loop_
_symmetry_equiv_pos_as_xyz
'x, y, z'
'-x, -y, -z'

loop_
_atom_site_label
_atom_site_type_symbol
_atom_site_fract_x
_atom_site_fract_y
_atom_site_fract_z
_atom_site_U_iso_or_equiv
_atom_site_adp_type
_atom_site_occupancy
_atom_site_symmetry_multiplicity
_atom_site_calc_flag
_atom_site_refinement_flags
_atom_site_disorder_assembly
_atom_site_disorder_group
Re Re 0.37235(2) 0.04359(2) 0.263729(18) 0.04099(8) Uani 1 1 d . . .
Cl Cl 0.52271(14) 0.14091(13) 0.43023(11) 0.0507(3) Uani 1 1 d . . .
N61 N 0.3454(4) -0.1379(4) 0.3000(3) 0.0392(10) Uani 1 1 d . . .
C63 C 0.1602(6) -0.2210(5) 0.3964(5) 0.0440(12) Uani 1 1 d . . .
O4 O 0.5445(5) 0.1645(5) 0.0604(4) 0.0674(13) Uani 1 1 d . . .
C4A C 0.6739(5) 0.1107(5) 0.1768(4) 0.0395(11) Uani 1 1 d . . .
N5 N 0.5611(4) 0.0229(4) 0.2160(3) 0.0398(10) Uani 1 1 d . . .
O3F O -0.2134(5) -0.6546(4) 0.3426(4) 0.0821(16) Uani 1 1 d . . .
H3F H -0.294 -0.6995 0.3602 0.123 Uiso 1 1 calc R . .
N3 N 0.7792(5) 0.2805(5) 0.0752(4) 0.0543(13) Uani 1 1 d . . .
N62 N 0.2145(4) -0.2401(4) 0.3141(4) 0.0457(11) Uani 1 1 d . . .
C2F C -0.0329(6) -0.4436(5) 0.3709(5) 0.0483(13) Uani 1 1 d . . .
H2F H 0.0187 -0.4692 0.3227 0.058 Uiso 1 1 calc R . .
O2X O 0.1189(5) 0.0409(5) 0.3665(4) 0.0709(13) Uani 1 1 d . . .
N1 N 0.9216(5) 0.2194(5) 0.1709(4) 0.0513(12) Uani 1 1 d . . .
C8A C 0.8059(5) 0.1247(5) 0.2040(4) 0.0437(12) Uani 1 1 d . . .
O1X O 0.2060(5) -0.0571(5) 0.0526(4) 0.0746(14) Uani 1 1 d . . .
O2 O 1.0155(5) 0.3942(5) 0.0902(5) 0.0893(17) Uani 1 1 d . . .
C7 C 0.7140(5) -0.0442(5) 0.2962(4) 0.0429(12) Uani 1 1 d . . .
C4 C 0.6555(6) 0.1857(6) 0.1007(5) 0.0490(14) Uani 1 1 d . . .
N8 N 0.8260(5) 0.0521(5) 0.2662(4) 0.0470(11) Uani 1 1 d . . .
O3X O 0.4374(7) 0.3142(5) 0.2243(5) 0.0954(19) Uani 1 1 d . . .
C62 C 0.4310(7) -0.2964(6) 0.3045(5) 0.0557(15) Uani 1 1 d . . .
H61A H 0.3365 -0.3494 0.3238 0.084 Uiso 1 1 calc R . .
H61B H 0.4994 -0.2896 0.3584 0.084 Uiso 1 1 calc R . .
H61C H 0.4456 -0.336 0.2376 0.084 Uiso 1 1 calc R . .
C61 C 0.4484(5) -0.1657(5) 0.2947(4) 0.0411(12) Uani 1 1 d . . .
C1F C 0.0223(6) -0.3184(5) 0.4196(5) 0.0466(13) Uani 1 1 d . . .
C6 C 0.5789(5) -0.0611(5) 0.2681(4) 0.0391(11) Uani 1 1 d . . .
C71 C 0.7451(7) -0.1211(7) 0.3655(6) 0.0607(17) Uani 1 1 d . . .
H71A H 0.8462 -0.0903 0.374 0.091 Uiso 1 1 calc R . .
H71B H 0.6996 -0.2116 0.3341 0.091 Uiso 1 1 calc R . .
H71C H 0.71 -0.1118 0.4338 0.091 Uiso 1 1 calc R . .
C2X C 0.2148(6) 0.0425(6) 0.3267(5) 0.0479(13) Uani 1 1 d . . .
C3X C 0.4152(6) 0.2133(7) 0.2363(5) 0.0583(16) Uani 1 1 d . . .
C3F C -0.1638(6) -0.5317(6) 0.3927(5) 0.0528(15) Uani 1 1 d . . .
C1X C 0.2671(6) -0.0237(6) 0.1318(6) 0.0528(15) Uani 1 1 d . . .
C4F C -0.2401(6) -0.4946(6) 0.4607(5) 0.0615(17) Uani 1 1 d . . .
H4F H -0.3308 -0.5551 0.4744 0.074 Uiso 1 1 calc R . .
C2 C 0.9123(7) 0.3049(6) 0.1118(5) 0.0594(16) Uani 1 1 d . . .
C1 C 1.0607(7) 0.2367(8) 0.2013(7) 0.082(2) Uani 1 1 d . . .
H1A H 1.131 0.3088 0.1712 0.123 Uiso 1 1 calc R . .
H1B H 1.0678 0.1585 0.1755 0.123 Uiso 1 1 calc R . .
H1C H 1.0766 0.2544 0.2776 0.123 Uiso 1 1 calc R . .
C3 C 0.7722(8) 0.3536(7) -0.0060(6) 0.077(2) Uani 1 1 d . . .
H3A H 0.6744 0.3288 -0.026 0.116 Uiso 1 1 calc R . .
H3B H 0.8166 0.3354 -0.0671 0.116 Uiso 1 1 calc R . .
H3C H 0.821 0.4454 0.021 0.116 Uiso 1 1 calc R . .
C6F C -0.0518(7) -0.2803(6) 0.4899(6) 0.0640(18) Uani 1 1 d . . .
H6F H -0.0124 -0.1944 0.5247 0.077 Uiso 1 1 calc R . .
C5F C -0.1839(7) -0.3687(7) 0.5090(6) 0.073(2) Uani 1 1 d . . .
H5F H -0.2367 -0.3428 0.5557 0.087 Uiso 1 1 calc R . .
C6Z C 0.6240(10) -0.3229(11) 0.0714(8) 0.097(3) Uani 1 1 d D . .
H6Z H 0.5332 -0.3417 0.0451 0.117 Uiso 1 1 calc R . .
C5Z C 0.6416(14) -0.4053(10) 0.1250(9) 0.109(3) Uani 1 1 d D . .
H5Z H 0.5636 -0.4834 0.1345 0.13 Uiso 1 1 calc R . .
C1Z C 0.7326(13) -0.2161(10) 0.0553(7) 0.093(3) Uani 1 1 d D . .
H1Z H 0.7206 -0.1609 0.0136 0.112 Uiso 1 1 calc R . .
C4Z C 0.771(2) -0.3769(16) 0.1655(9) 0.134(5) Uani 1 1 d D . .
H4Z H 0.7836 -0.4342 0.2042 0.161 Uiso 1 1 calc R . .
C2Z C 0.8589(15) -0.1859(13) 0.0973(11) 0.132(5) Uani 1 1 d D . .
H2Z H 0.9348 -0.1058 0.0896 0.158 Uiso 1 1 calc R . .
C3Z C 0.8814(15) -0.265(2) 0.1501(12) 0.145(6) Uani 1 1 d D . .
H3Z H 0.973 -0.2446 0.1763 0.174 Uiso 1 1 calc R . .
H62 H 0.205(6) -0.141(6) 0.449(5) 0.051(16) Uiso 1 1 d . . .

loop_
_atom_site_aniso_label
_atom_site_aniso_U_11
_atom_site_aniso_U_22
_atom_site_aniso_U_33
_atom_site_aniso_U_23
_atom_site_aniso_U_13
_atom_site_aniso_U_12
Re 0.03255(11) 0.03690(12) 0.04802(14) 0.01016(9) 0.00790(8) 0.01011(9)
Cl 0.0441(7) 0.0435(7) 0.0487(8) 0.0066(6) 0.0047(6) 0.0065(6)
N61 0.032(2) 0.033(2) 0.043(2) 0.0085(18) 0.0095(18) 0.0060(18)
C63 0.036(3) 0.033(3) 0.052(3) 0.009(2) 0.007(2) 0.006(2)
O4 0.051(3) 0.080(3) 0.075(3) 0.044(3) 0.014(2) 0.026(2)
C4A 0.038(3) 0.037(3) 0.038(3) 0.009(2) 0.010(2) 0.012(2)
N5 0.037(2) 0.037(2) 0.038(2) 0.0112(19) 0.0097(18) 0.0101(19)
O3F 0.066(3) 0.042(3) 0.101(4) -0.004(2) 0.034(3) -0.005(2)
N3 0.050(3) 0.051(3) 0.061(3) 0.027(2) 0.024(2) 0.018(2)
N62 0.035(2) 0.036(2) 0.053(3) 0.009(2) 0.010(2) 0.0042(19)
C2F 0.040(3) 0.041(3) 0.052(3) 0.007(3) 0.010(2) 0.008(2)
O2X 0.053(3) 0.092(4) 0.081(3) 0.020(3) 0.022(2) 0.043(3)
N1 0.036(2) 0.054(3) 0.056(3) 0.021(2) 0.014(2) 0.010(2)
C8A 0.036(3) 0.047(3) 0.043(3) 0.013(2) 0.012(2) 0.013(2)
O1X 0.070(3) 0.081(3) 0.058(3) 0.000(3) -0.014(2) 0.024(3)
O2 0.053(3) 0.071(3) 0.126(5) 0.054(3) 0.025(3) 0.004(2)
C7 0.039(3) 0.046(3) 0.043(3) 0.011(2) 0.012(2) 0.018(2)
C4 0.046(3) 0.053(3) 0.049(3) 0.022(3) 0.018(3) 0.020(3)
N8 0.036(2) 0.049(3) 0.051(3) 0.011(2) 0.008(2) 0.014(2)
O3X 0.114(5) 0.049(3) 0.128(5) 0.040(3) 0.023(4) 0.035(3)
C62 0.059(4) 0.041(3) 0.068(4) 0.016(3) 0.019(3) 0.022(3)
C61 0.040(3) 0.038(3) 0.038(3) 0.010(2) 0.008(2) 0.011(2)
C1F 0.039(3) 0.041(3) 0.050(3) 0.009(2) 0.005(2) 0.009(2)
C6 0.038(3) 0.037(3) 0.039(3) 0.011(2) 0.010(2) 0.013(2)
C71 0.051(3) 0.068(4) 0.074(4) 0.031(4) 0.010(3) 0.031(3)
C2X 0.038(3) 0.044(3) 0.057(3) 0.012(3) 0.005(3) 0.014(2)
C3X 0.048(3) 0.058(4) 0.063(4) 0.011(3) 0.012(3) 0.019(3)
C3F 0.043(3) 0.044(3) 0.055(3) 0.008(3) 0.009(3) 0.005(3)
C1X 0.044(3) 0.049(3) 0.068(4) 0.022(3) 0.020(3) 0.019(3)
C4F 0.042(3) 0.055(4) 0.067(4) 0.011(3) 0.021(3) 0.003(3)
C2 0.051(4) 0.052(4) 0.067(4) 0.019(3) 0.021(3) 0.013(3)
C1 0.037(3) 0.106(6) 0.095(6) 0.049(5) 0.016(4) 0.016(4)
C3 0.072(5) 0.073(5) 0.096(6) 0.055(4) 0.034(4) 0.031(4)
C6F 0.055(4) 0.047(4) 0.077(5) 0.007(3) 0.026(3) 0.013(3)
C5F 0.059(4) 0.065(4) 0.078(5) 0.001(4) 0.031(4) 0.016(3)
C6Z 0.082(6) 0.122(9) 0.089(6) -0.002(6) -0.006(5) 0.053(6)
C5Z 0.134(10) 0.072(6) 0.092(7) 0.005(5) 0.032(7) 0.025(6)
C1Z 0.136(9) 0.093(7) 0.065(5) 0.027(5) 0.014(6) 0.062(7)
C4Z 0.234(17) 0.156(13) 0.081(7) 0.021(8) 0.000(10) 0.149(13)
C2Z 0.100(9) 0.121(10) 0.121(10) -0.001(8) 0.037(8) 0.010(8)
C3Z 0.103(10) 0.212(19) 0.123(11) -0.025(12) -0.027(8) 0.089(12)

loop_
_atom_type_symbol
_atom_type_description
_atom_type_scat_dispersion_real
_atom_type_scat_dispersion_imag
_atom_type_scat_source
C C 0.0033 0.0016 'International Tables Vol C Tables 4.2.6.8 and 6.1.1.4'
H H 0 0 'International Tables Vol C Tables 4.2.6.8 and 6.1.1.4'
N N 0.0061 0.0033 'International Tables Vol C Tables 4.2.6.8 and 6.1.1.4'
O O 0.0106 0.006 'International Tables Vol C Tables 4.2.6.8 and 6.1.1.4'
Cl Cl 0.1484 0.1585 'International Tables Vol C Tables 4.2.6.8 and 6.1.1.4'
Re Re -1.0185 7.231 'International Tables Vol C Tables 4.2.6.8 and 6.1.1.4'

loop_
_exptl_crystal_face_index_h
_exptl_crystal_face_index_k
_exptl_crystal_face_index_l
_exptl_crystal_face_perp_dist
-6 1 0 0.018
0 1 -8 0.264
-6 7 -20 0.232
2 14 1 0.052
-2 -14 -1 0.008
5 -6 16 0.208
0 -12 -1 0.018
-3 7 1 0.035
12 -17 -1 0.059

loop_
_geom_angle_atom_site_label_1
_geom_angle_atom_site_label_2
_geom_angle_atom_site_label_3
_geom_angle
_geom_angle_site_symmetry_1
_geom_angle_site_symmetry_3
C2X Re C1X 90.3(2) . .
C2X Re C3X 86.4(3) . .
C1X Re C3X 88.5(3) . .
C2X Re N61 97.3(2) . .
C1X Re N61 95.6(2) . .
C3X Re N61 174.4(2) . .
C2X Re N5 168.0(2) . .
C1X Re N5 97.2(2) . .
C3X Re N5 103.0(2) . .
N61 Re N5 72.81(15) . .
C2X Re Cl 92.50(18) . .
C1X Re Cl 176.29(17) . .
C3X Re Cl 89.2(2) . .
N61 Re Cl 86.51(12) . .
N5 Re Cl 80.47(12) . .
C61 N61 N62 115.5(4) . .
C61 N61 Re 119.9(3) . .
N62 N61 Re 123.9(3) . .
N62 C63 C1F 120.4(5) . .
N62 C63 H62 124(3) . .
C1F C63 H62 116(3) . .
N5 C4A C8A 119.7(5) . .
N5 C4A C4 119.7(5) . .
C8A C4A C4 120.5(5) . .
C4A N5 C6 117.7(4) . .
C4A N5 Re 126.5(4) . .
C6 N5 Re 110.9(3) . .
C3F O3F H3F 109.5 . .
C4 N3 C2 125.7(5) . .
C4 N3 C3 117.6(5) . .
C2 N3 C3 116.4(5) . .
C63 N62 N61 114.7(4) . .
C1F C2F C3F 119.6(6) . .
C1F C2F H2F 120.2 . .
C3F C2F H2F 120.2 . .
C8A N1 C2 121.7(5) . .
C8A N1 C1 120.4(5) . .
C2 N1 C1 117.8(5) . .
N8 C8A N1 117.3(5) . .
N8 C8A C4A 122.5(5) . .
N1 C8A C4A 120.1(5) . .
N8 C7 C6 119.9(5) . .
N8 C7 C71 115.1(5) . .
C6 C7 C71 124.9(5) . .
O4 C4 N3 121.9(5) . .
O4 C4 C4A 124.4(5) . .
N3 C4 C4A 113.6(5) . .
C8A N8 C7 118.3(5) . .
C61 C62 H61A 109.5 . .
C61 C62 H61B 109.5 . .
H61A C62 H61B 109.5 . .
C61 C62 H61C 109.5 . .
H61A C62 H61C 109.5 . .
H61B C62 H61C 109.5 . .
N61 C61 C6 113.7(5) . .
N61 C61 C62 122.3(5) . .
C6 C61 C62 123.7(5) . .
C2F C1F C6F 120.7(5) . .
C2F C1F C63 121.1(5) . .
C6F C1F C63 118.2(5) . .
N5 C6 C7 121.0(5) . .
N5 C6 C61 114.6(5) . .
C7 C6 C61 124.4(5) . .
C7 C71 H71A 109.5 . .
C7 C71 H71B 109.5 . .
H71A C71 H71B 109.5 . .
C7 C71 H71C 109.5 . .
H71A C71 H71C 109.5 . .
H71B C71 H71C 109.5 . .
O2X C2X Re 178.9(6) . .
O3X C3X Re 176.7(6) . .
O3F C3F C4F 122.3(5) . .
O3F C3F C2F 117.2(5) . .
C4F C3F C2F 120.4(6) . .
O1X C1X Re 176.3(6) . .
C3F C4F C5F 119.6(5) . .
C3F C4F H4F 120.2 . .
C5F C4F H4F 120.2 . .
O2 C2 N1 121.1(6) . .
O2 C2 N3 121.6(6) . .
N1 C2 N3 117.2(5) . .
N1 C1 H1A 109.5 . .
N1 C1 H1B 109.5 . .
H1A C1 H1B 109.5 . .
N1 C1 H1C 109.5 . .
H1A C1 H1C 109.5 . .
H1B C1 H1C 109.5 . .
N3 C3 H3A 109.5 . .
N3 C3 H3B 109.5 . .
H3A C3 H3B 109.5 . .
N3 C3 H3C 109.5 . .
H3A C3 H3C 109.5 . .
H3B C3 H3C 109.5 . .
C5F C6F C1F 119.1(6) . .
C5F C6F H6F 120.5 . .
C1F C6F H6F 120.5 . .
C6F C5F C4F 120.7(6) . .
C6F C5F H5F 119.7 . .
C4F C5F H5F 119.7 . .
C1Z C6Z C5Z 120.3(10) . .
C1Z C6Z H6Z 119.9 . .
C5Z C6Z H6Z 119.9 . .
C6Z C5Z C4Z 120.0(10) . .
C6Z C5Z H5Z 120 . .
C4Z C5Z H5Z 120 . .
C6Z C1Z C2Z 120.0(10) . .
C6Z C1Z H1Z 120 . .
C2Z C1Z H1Z 120 . .
C5Z C4Z C3Z 119.2(11) . .
C5Z C4Z H4Z 120.4 . .
C3Z C4Z H4Z 120.4 . .
C1Z C2Z C3Z 121.6(12) . .
C1Z C2Z H2Z 119.2 . .
C3Z C2Z H2Z 119.2 . .
C2Z C3Z C4Z 118.7(12) . .
C2Z C3Z H3Z 120.6 . .
C4Z C3Z H3Z 120.6 . .

loop_
_geom_bond_atom_site_label_1
_geom_bond_atom_site_label_2
_geom_bond_distance
_geom_bond_site_symmetry_2
Re C2X 1.888(6) .
Re C1X 1.907(7) .
Re C3X 1.929(7) .
Re N61 2.148(4) .
Re N5 2.242(4) .
Re Cl 2.4910(15) .
N61 C61 1.295(7) .
N61 N62 1.415(6) .
C63 N62 1.265(7) .
C63 C1F 1.475(7) .
C63 H62 1.00(6) .
O4 C4 1.204(7) .
C4A N5 1.349(6) .
C4A C8A 1.392(7) .
C4A C4 1.477(8) .
N5 C6 1.352(7) .
O3F C3F 1.366(7) .
O3F H3F 0.84 .
N3 C4 1.377(7) .
N3 C2 1.394(8) .
N3 C3 1.468(8) .
C2F C1F 1.379(8) .
C2F C3F 1.381(7) .
C2F H2F 0.95 .
O2X C2X 1.154(7) .
N1 C8A 1.365(7) .
N1 C2 1.383(8) .
N1 C1 1.462(8) .
C8A N8 1.334(7) .
O1X C1X 1.135(8) .
O2 C2 1.204(7) .
C7 N8 1.337(7) .
C7 C6 1.415(7) .
C7 C71 1.493(8) .
O3X C3X 1.139(8) .
C62 C61 1.494(8) .
C62 H61A 0.98 .
C62 H61B 0.98 .
C62 H61C 0.98 .
C61 C6 1.473(7) .
C1F C6F 1.382(8) .
C71 H71A 0.98 .
C71 H71B 0.98 .
C71 H71C 0.98 .
C3F C4F 1.374(9) .
C4F C5F 1.383(9) .
C4F H4F 0.95 .
C1 H1A 0.98 .
C1 H1B 0.98 .
C1 H1C 0.98 .
C3 H3A 0.98 .
C3 H3B 0.98 .
C3 H3C 0.98 .
C6F C5F 1.382(9) .
C6F H6F 0.95 .
C5F H5F 0.95 .
C6Z C1Z 1.321(9) .
C6Z C5Z 1.345(15) .
C6Z H6Z 0.95 .
C5Z C4Z 1.358(13) .
C5Z H5Z 0.95 .
C1Z C2Z 1.331(17) .
C1Z H1Z 0.95 .
C4Z C3Z 1.361(19) .
C4Z H4Z 0.95 .
C2Z C3Z 1.335(14) .
C2Z H2Z 0.95 .
C3Z H3Z 0.95 .
